data_4028490
loop_
_publ_author_name
'B.V. Subba Reddy'
'Durgaprasad Medaboina'
'B. Sridhar'
'Kiran Kumar Singarapu'

_publ_section_title
;
 Stereoselective Synthesis of Hexahydro-1H-pyrano- and
 thiopyrano[3,4-c]quinoline Derivatives through a Prins Cascade
 Cyclization
;
_journal_name_full 'Journal of Organic Chemistry'
_journal_page_first 8161
_journal_page_last 8168
_journal_paper_doi 10.1021/jo4009657
_journal_volume 78
_journal_year 2013
_chemical_formula_moiety 'C26 H27 N O3 S'
_chemical_formula_sum 'C26 H27 N O3 S'
_chemical_formula_weight 433.55
_chemical_name_systematic
; 
 ? 
;
_space_group_IT_number 61
_symmetry_cell_setting orthorhombic
_symmetry_space_group_name_Hall '-P 2ac 2ab'
_symmetry_space_group_name_H-M 'P b c a'
_atom_sites_solution_hydrogens geom
_atom_sites_solution_primary direct
_atom_sites_solution_secondary difmap
_audit_creation_method SHELXL-97
_cell_angle_alpha 90.00
_cell_angle_beta 90.00
_cell_angle_gamma 90.00
_cell_formula_units_Z 8
_cell_length_a 14.6611(5)
_cell_length_b 15.1611(6)
_cell_length_c 20.8261(8)
_cell_measurement_reflns_used 8227
_cell_measurement_temperature 294(2)
_cell_measurement_theta_max 25.87
_cell_measurement_theta_min 2.19
_cell_volume 4629.2(3)
_computing_cell_refinement 'SAINT (Bruker, 2001)'
_computing_data_collection 'SMART (Bruker, 2001)'
_computing_data_reduction SAINT
_computing_molecular_graphics 'SHELXTL/PC (Sheldrick, 1990)'
_computing_publication_material SHELXL97
_computing_structure_refinement 'SHELXL-97 (Sheldrick, 2008)'
_computing_structure_solution 'SHELXS-97 (Sheldrick, 2008)'
_diffrn_ambient_temperature 294(2)
_diffrn_measured_fraction_theta_full 1.000
_diffrn_measured_fraction_theta_max 1.000
_diffrn_measurement_device 'Bruker SMART APEX CCD area-detector'
_diffrn_measurement_device_type 'CCD Area Detector'
_diffrn_measurement_method '\w scan'
_diffrn_radiation_monochromator graphite
_diffrn_radiation_source 'fine-focus sealed tube'
_diffrn_radiation_type MoK\a
_diffrn_radiation_wavelength 0.71073
_diffrn_reflns_av_R_equivalents 0.0389
_diffrn_reflns_av_sigmaI/netI 0.0196
_diffrn_reflns_limit_h_max 17
_diffrn_reflns_limit_h_min -17
_diffrn_reflns_limit_k_max 18
_diffrn_reflns_limit_k_min -18
_diffrn_reflns_limit_l_max 24
_diffrn_reflns_limit_l_min -24
_diffrn_reflns_number 41788
_diffrn_reflns_theta_full 24.99
_diffrn_reflns_theta_max 24.99
_diffrn_reflns_theta_min 1.96
_diffrn_standards_number 0
_exptl_absorpt_coefficient_mu 0.167
_exptl_absorpt_correction_type none
_exptl_crystal_colour colorless
_exptl_crystal_density_diffrn 1.244
_exptl_crystal_description block
_exptl_crystal_F_000 1840
_exptl_crystal_size_max 0.16
_exptl_crystal_size_mid 0.14
_exptl_crystal_size_min 0.06
_refine_diff_density_max 0.333
_refine_diff_density_min -0.208
_refine_diff_density_rms 0.039
_refine_ls_extinction_method none
_refine_ls_goodness_of_fit_ref 1.181
_refine_ls_hydrogen_treatment constr
_refine_ls_matrix_type full
_refine_ls_number_parameters 282
_refine_ls_number_reflns 4077
_refine_ls_number_restraints 0
_refine_ls_restrained_S_all 1.181
_refine_ls_R_factor_all 0.0692
_refine_ls_R_factor_gt 0.0577
_refine_ls_shift/su_max 0.001
_refine_ls_shift/su_mean 0.000
_refine_ls_structure_factor_coef Fsqd
_refine_ls_weighting_details 'calc w=1/[\s^2^(Fo^2^)+(0.0562P)^2^+1.6211P] where P=(Fo^2^+2Fc^2^)/3'
_refine_ls_weighting_scheme calc
_refine_ls_wR_factor_gt 0.1304
_refine_ls_wR_factor_ref 0.1372
_reflns_number_gt 3439
_reflns_number_total 4077
_reflns_threshold_expression I>2\s(I)
_cod_data_source_file jo4009657_si_002.cif
_cod_data_source_block ap88
_cod_database_code 4028490

loop_
_symmetry_equiv_pos_as_xyz
'x, y, z'
'-x+1/2, -y, z+1/2'
'-x, y+1/2, -z+1/2'
'x+1/2, -y+1/2, -z'
'-x, -y, -z'
'x-1/2, y, -z-1/2'
'x, -y-1/2, z-1/2'
'-x-1/2, y-1/2, z'

loop_
_atom_site_label
_atom_site_type_symbol
_atom_site_fract_x
_atom_site_fract_y
_atom_site_fract_z
_atom_site_U_iso_or_equiv
_atom_site_adp_type
_atom_site_occupancy
_atom_site_symmetry_multiplicity
_atom_site_calc_flag
_atom_site_refinement_flags
C1 C 0.08364(14) 1.04923(13) 0.13152(10) 0.0409(5) Uani 1 1 d .
H1 H 0.1080 1.0148 0.1675 0.049 Uiso 1 1 calc R
C2 C 0.16408(15) 1.08566(14) 0.09286(10) 0.0463(5) Uani 1 1 d .
H2 H 0.2078 1.1116 0.1230 0.056 Uiso 1 1 calc R
C3 C 0.13184(18) 1.15996(16) 0.04571(12) 0.0609(7) Uani 1 1 d .
H3A H 0.1851 1.1894 0.0282 0.073 Uiso 1 1 calc R
H3B H 0.0992 1.1330 0.0103 0.073 Uiso 1 1 calc R
C4 C 0.0702(2) 1.22890(16) 0.07735(14) 0.0679(7) Uani 1 1 d .
H4A H 0.1051 1.2630 0.1082 0.081 Uiso 1 1 calc R
H4B H 0.0469 1.2690 0.0450 0.081 Uiso 1 1 calc R
C5 C 0.02743(15) 1.12848(15) 0.15975(11) 0.0477(5) Uani 1 1 d .
H5 H 0.0674 1.1625 0.1882 0.057 Uiso 1 1 calc R
C6 C 0.02688(15) 0.98691(14) 0.08867(11) 0.0463(5) Uani 1 1 d .
H6A H -0.0256 0.9663 0.1128 0.056 Uiso 1 1 calc R
H6B H 0.0044 1.0197 0.0519 0.056 Uiso 1 1 calc R
C7 C 0.17083(15) 0.92760(14) 0.04182(10) 0.0460(5) Uani 1 1 d .
C8 C 0.21256(15) 1.01092(15) 0.05618(10) 0.0464(5) Uani 1 1 d .
C9 C 0.29913(17) 1.02771(18) 0.03175(12) 0.0600(7) Uani 1 1 d .
H9 H 0.3276 1.0811 0.0408 0.072 Uiso 1 1 calc R
C10 C 0.34392(19) 0.9651(2) -0.00632(13) 0.0693(7) Uani 1 1 d .
H10 H 0.4026 0.9765 -0.0212 0.083 Uiso 1 1 calc R
C11 C 0.30082(19) 0.88501(19) -0.02230(12) 0.0670(7) Uani 1 1 d .
H11 H 0.3305 0.8447 -0.0487 0.080 Uiso 1 1 calc R
C12 C 0.21503(18) 0.86600(17) 0.00084(11) 0.0581(6) Uani 1 1 d .
H12 H 0.1863 0.8134 -0.0102 0.070 Uiso 1 1 calc R
C13 C 0.09865(17) 0.81394(14) 0.17910(11) 0.0498(6) Uani 1 1 d .
C14 C 0.04430(19) 0.84384(16) 0.22876(12) 0.0602(7) Uani 1 1 d .
H14 H -0.0154 0.8617 0.2209 0.072 Uiso 1 1 calc R
C15 C 0.0798(2) 0.84692(18) 0.29034(13) 0.0725(8) Uani 1 1 d .
H15 H 0.0434 0.8671 0.3238 0.087 Uiso 1 1 calc R
C16 C 0.1679(3) 0.82076(19) 0.30300(15) 0.0776(9) Uani 1 1 d .
C17 C 0.2202(2) 0.7912(2) 0.25285(17) 0.0835(9) Uani 1 1 d .
H17 H 0.2797 0.7729 0.2609 0.100 Uiso 1 1 calc R
C18 C 0.18733(19) 0.78773(18) 0.19094(14) 0.0701(8) Uani 1 1 d .
H18 H 0.2243 0.7680 0.1576 0.084 Uiso 1 1 calc R
C19 C 0.2046(3) 0.8231(3) 0.37100(17) 0.1232(16) Uani 1 1 d .
H19A H 0.2573 0.7857 0.3740 0.185 Uiso 1 1 calc R
H19B H 0.1586 0.8025 0.4002 0.185 Uiso 1 1 calc R
H19C H 0.2213 0.8824 0.3819 0.185 Uiso 1 1 calc R
C20 C -0.05231(15) 1.09509(15) 0.19863(12) 0.0507(6) Uani 1 1 d .
C21 C -0.13516(17) 1.07811(18) 0.16786(15) 0.0678(7) Uani 1 1 d .
H21 H -0.1419 1.0929 0.1248 0.081 Uiso 1 1 calc R
C22 C -0.2067(2) 1.0401(2) 0.2001(2) 0.0931(11) Uani 1 1 d .
H22 H -0.2610 1.0284 0.1786 0.112 Uiso 1 1 calc R
C23 C -0.1984(2) 1.0192(2) 0.2637(2) 0.1001(13) Uani 1 1 d .
H23 H -0.2467 0.9929 0.2854 0.120 Uiso 1 1 calc R
C24 C -0.1182(2) 1.0374(2) 0.29562(16) 0.0843(10) Uani 1 1 d .
H24 H -0.1134 1.0239 0.3391 0.101 Uiso 1 1 calc R
C25 C -0.04331(17) 1.07580(16) 0.26384(12) 0.0584(6) Uani 1 1 d .
C26 C 0.0427(2) 1.0948(2) 0.30062(13) 0.0769(8) Uani 1 1 d .
H26A H 0.0916 1.0597 0.2837 0.115 Uiso 1 1 calc R
H26B H 0.0337 1.0806 0.3451 0.115 Uiso 1 1 calc R
H26C H 0.0577 1.1562 0.2966 0.115 Uiso 1 1 calc R
N1 N 0.08025(13) 0.90798(11) 0.06501(8) 0.0465(5) Uani 1 1 d .
O1 O -0.00462(12) 1.18620(11) 0.10931(8) 0.0608(5) Uani 1 1 d .
O2 O -0.04135(13) 0.80506(12) 0.10403(9) 0.0716(5) Uani 1 1 d .
O3 O 0.10346(15) 0.73914(11) 0.06694(9) 0.0771(6) Uani 1 1 d .
S1 S 0.05574(4) 0.80912(4) 0.10021(3) 0.0536(2) Uani 1 1 d .

loop_
_atom_site_aniso_label
_atom_site_aniso_U_11
_atom_site_aniso_U_22
_atom_site_aniso_U_33
_atom_site_aniso_U_23
_atom_site_aniso_U_13
_atom_site_aniso_U_12
C1 0.0477(12) 0.0386(11) 0.0365(11) 0.0017(9) -0.0070(9) 0.0006(9)
C2 0.0543(13) 0.0409(12) 0.0437(12) -0.0015(10) -0.0056(10) -0.0037(10)
C3 0.0758(17) 0.0473(14) 0.0597(15) 0.0113(12) 0.0046(13) -0.0022(12)
C4 0.087(2) 0.0429(14) 0.0736(17) 0.0114(13) 0.0045(15) 0.0017(13)
C5 0.0533(13) 0.0414(12) 0.0483(12) -0.0057(10) -0.0071(10) 0.0004(10)
C6 0.0520(13) 0.0407(12) 0.0462(12) -0.0004(10) -0.0072(10) 0.0017(10)
C7 0.0583(14) 0.0444(13) 0.0354(11) 0.0031(9) -0.0049(10) 0.0049(10)
C8 0.0555(13) 0.0482(13) 0.0355(11) 0.0044(10) -0.0028(10) 0.0005(11)
C9 0.0633(16) 0.0640(16) 0.0527(14) -0.0002(12) 0.0033(12) -0.0060(13)
C10 0.0645(17) 0.084(2) 0.0598(16) 0.0056(15) 0.0122(13) 0.0052(15)
C11 0.0800(19) 0.0703(18) 0.0507(14) -0.0028(13) 0.0086(13) 0.0189(15)
C12 0.0753(17) 0.0514(14) 0.0476(13) -0.0040(11) -0.0007(12) 0.0061(12)
C13 0.0608(14) 0.0359(12) 0.0528(13) 0.0054(10) -0.0027(11) -0.0012(10)
C14 0.0715(17) 0.0518(14) 0.0573(15) 0.0085(12) 0.0036(13) 0.0027(12)
C15 0.108(2) 0.0573(16) 0.0526(15) 0.0087(13) 0.0057(16) -0.0087(16)
C16 0.109(3) 0.0560(17) 0.0681(19) 0.0219(14) -0.0235(18) -0.0210(17)
C17 0.0732(19) 0.079(2) 0.098(2) 0.0202(19) -0.0280(18) 0.0006(16)
C18 0.0670(17) 0.0643(18) 0.0790(19) 0.0058(14) -0.0043(15) 0.0085(14)
C19 0.181(4) 0.109(3) 0.080(2) 0.033(2) -0.055(3) -0.045(3)
C20 0.0518(14) 0.0405(12) 0.0598(14) -0.0083(11) 0.0017(11) 0.0056(10)
C21 0.0509(15) 0.0664(17) 0.0859(19) -0.0183(15) -0.0011(14) 0.0055(13)
C22 0.0555(18) 0.092(2) 0.132(3) -0.043(2) 0.019(2) -0.0060(16)
C23 0.075(2) 0.082(2) 0.143(4) -0.033(2) 0.056(2) -0.0148(18)
C24 0.097(3) 0.072(2) 0.083(2) -0.0057(17) 0.0408(19) 0.0093(18)
C25 0.0631(16) 0.0500(14) 0.0620(16) -0.0087(12) 0.0147(12) 0.0104(12)
C26 0.088(2) 0.089(2) 0.0526(15) -0.0054(15) -0.0021(14) 0.0195(17)
N1 0.0568(11) 0.0387(10) 0.0440(10) -0.0031(8) -0.0051(9) -0.0010(8)
O1 0.0681(11) 0.0490(10) 0.0654(11) 0.0080(8) -0.0030(9) 0.0107(8)
O2 0.0680(12) 0.0678(12) 0.0789(13) 0.0098(10) -0.0155(9) -0.0224(9)
O3 0.1210(16) 0.0403(10) 0.0701(12) -0.0088(9) 0.0101(11) 0.0004(10)
S1 0.0698(4) 0.0371(3) 0.0538(4) -0.0018(3) -0.0053(3) -0.0066(3)

loop_
_atom_type_symbol
_atom_type_description
_atom_type_scat_dispersion_real
_atom_type_scat_dispersion_imag
_atom_type_scat_source
C C 0.0033 0.0016 'International Tables Vol C Tables 4.2.6.8 and 6.1.1.4'
H H 0.0000 0.0000 'International Tables Vol C Tables 4.2.6.8 and 6.1.1.4'
O O 0.0106 0.0060 'International Tables Vol C Tables 4.2.6.8 and 6.1.1.4'
N N 0.0061 0.0033 'International Tables Vol C Tables 4.2.6.8 and 6.1.1.4'
S S 0.1246 0.1234 'International Tables Vol C Tables 4.2.6.8 and 6.1.1.4'

loop_
_geom_angle_atom_site_label_1
_geom_angle_atom_site_label_2
_geom_angle_atom_site_label_3
_geom_angle
C2 C1 C6 109.40(17)
C2 C1 C5 108.96(17)
C6 C1 C5 113.69(17)
C2 C1 H1 108.2
C6 C1 H1 108.2
C5 C1 H1 108.2
C1 C2 C8 110.54(17)
C1 C2 C3 110.88(18)
C8 C2 C3 110.93(18)
C1 C2 H2 108.1
C8 C2 H2 108.1
C3 C2 H2 108.1
C4 C3 C2 113.5(2)
C4 C3 H3A 108.9
C2 C3 H3A 108.9
C4 C3 H3B 108.9
C2 C3 H3B 108.9
H3A C3 H3B 107.7
O1 C4 C3 110.0(2)
O1 C4 H4A 109.7
C3 C4 H4A 109.7
O1 C4 H4B 109.7
C3 C4 H4B 109.7
H4A C4 H4B 108.2
O1 C5 C20 109.94(18)
O1 C5 C1 111.20(17)
C20 C5 C1 110.51(18)
O1 C5 H5 108.4
C20 C5 H5 108.4
C1 C5 H5 108.4
N1 C6 C1 113.20(17)
N1 C6 H6A 108.9
C1 C6 H6A 108.9
N1 C6 H6B 108.9
C1 C6 H6B 108.9
H6A C6 H6B 107.8
C12 C7 C8 120.6(2)
C12 C7 N1 119.0(2)
C8 C7 N1 120.25(19)
C9 C8 C7 118.3(2)
C9 C8 C2 117.9(2)
C7 C8 C2 123.7(2)
C8 C9 C10 120.7(3)
C8 C9 H9 119.6
C10 C9 H9 119.6
C9 C10 C11 120.5(3)
C9 C10 H10 119.7
C11 C10 H10 119.7
C12 C11 C10 120.5(2)
C12 C11 H11 119.8
C10 C11 H11 119.8
C11 C12 C7 119.3(2)
C11 C12 H12 120.4
C7 C12 H12 120.4
C18 C13 C14 120.2(2)
C18 C13 S1 119.4(2)
C14 C13 S1 120.40(19)
C13 C14 C15 119.2(3)
C13 C14 H14 120.4
C15 C14 H14 120.4
C16 C15 C14 121.4(3)
C16 C15 H15 119.3
C14 C15 H15 119.3
C17 C16 C15 118.3(3)
C17 C16 C19 121.3(4)
C15 C16 C19 120.4(4)
C16 C17 C18 121.9(3)
C16 C17 H17 119.0
C18 C17 H17 119.0
C17 C18 C13 119.1(3)
C17 C18 H18 120.5
C13 C18 H18 120.5
C16 C19 H19A 109.5
C16 C19 H19B 109.5
H19A C19 H19B 109.5
C16 C19 H19C 109.5
H19A C19 H19C 109.5
H19B C19 H19C 109.5
C25 C20 C21 119.3(2)
C25 C20 C5 121.3(2)
C21 C20 C5 119.3(2)
C22 C21 C20 121.2(3)
C22 C21 H21 119.4
C20 C21 H21 119.4
C23 C22 C21 120.1(3)
C23 C22 H22 119.9
C21 C22 H22 119.9
C22 C23 C24 119.8(3)
C22 C23 H23 120.1
C24 C23 H23 120.1
C23 C24 C25 121.4(3)
C23 C24 H24 119.3
C25 C24 H24 119.3
C20 C25 C24 118.1(3)
C20 C25 C26 122.3(2)
C24 C25 C26 119.6(3)
C25 C26 H26A 109.5
C25 C26 H26B 109.5
H26A C26 H26B 109.5
C25 C26 H26C 109.5
H26A C26 H26C 109.5
H26B C26 H26C 109.5
C7 N1 C6 114.94(17)
C7 N1 S1 121.21(14)
C6 N1 S1 116.49(14)
C4 O1 C5 111.18(18)
O2 S1 O3 118.50(12)
O2 S1 N1 105.77(10)
O3 S1 N1 109.66(10)
O2 S1 C13 107.82(12)
O3 S1 C13 107.72(12)
N1 S1 C13 106.81(10)

loop_
_geom_bond_atom_site_label_1
_geom_bond_atom_site_label_2
_geom_bond_distance
C1 C2 1.531(3)
C1 C6 1.543(3)
C1 C5 1.571(3)
C1 H1 0.9800
C2 C8 1.540(3)
C2 C3 1.567(3)
C2 H2 0.9800
C3 C4 1.531(4)
C3 H3A 0.9700
C3 H3B 0.9700
C4 O1 1.437(3)
C4 H4A 0.9700
C4 H4B 0.9700
C5 O1 1.446(3)
C5 C20 1.510(3)
C5 H5 0.9800
C6 N1 1.512(3)
C6 H6A 0.9700
C6 H6B 0.9700
C7 C12 1.421(3)
C7 C8 1.435(3)
C7 N1 1.444(3)
C8 C9 1.391(3)
C9 C10 1.400(4)
C9 H9 0.9300
C10 C11 1.409(4)
C10 H10 0.9300
C11 C12 1.377(4)
C11 H11 0.9300
C12 H12 0.9300
C13 C18 1.382(4)
C13 C14 1.382(3)
C13 S1 1.761(2)
C14 C15 1.385(4)
C14 H14 0.9300
C15 C16 1.376(4)
C15 H15 0.9300
C16 C17 1.372(5)
C16 C19 1.516(4)
C17 C18 1.378(4)
C17 H17 0.9300
C18 H18 0.9300
C19 H19A 0.9600
C19 H19B 0.9600
C19 H19C 0.9600
C20 C25 1.395(3)
C20 C21 1.397(3)
C21 C22 1.372(4)
C21 H21 0.9300
C22 C23 1.368(5)
C22 H22 0.9300
C23 C24 1.379(5)
C23 H23 0.9300
C24 C25 1.408(4)
C24 H24 0.9300
C25 C26 1.504(4)
C26 H26A 0.9600
C26 H26B 0.9600
C26 H26C 0.9600
N1 S1 1.7066(19)
O2 S1 1.4271(19)
O3 S1 1.4475(19)

loop_
_geom_torsion_atom_site_label_1
_geom_torsion_atom_site_label_2
_geom_torsion_atom_site_label_3
_geom_torsion_atom_site_label_4
_geom_torsion
C6 C1 C2 C8 -46.8(2)
C5 C1 C2 C8 -171.62(17)
C6 C1 C2 C3 76.7(2)
C5 C1 C2 C3 -48.2(2)
C1 C2 C3 C4 47.7(3)
C8 C2 C3 C4 170.9(2)
C2 C3 C4 O1 -52.8(3)
C2 C1 C5 O1 58.0(2)
C6 C1 C5 O1 -64.3(2)
C2 C1 C5 C20 -179.64(18)
C6 C1 C5 C20 58.1(2)
C2 C1 C6 N1 61.4(2)
C5 C1 C6 N1 -176.57(17)
C12 C7 C8 C9 -3.3(3)
N1 C7 C8 C9 -178.69(19)
C12 C7 C8 C2 171.9(2)
N1 C7 C8 C2 -3.5(3)
C1 C2 C8 C9 -164.40(19)
C3 C2 C8 C9 72.2(3)
C1 C2 C8 C7 20.4(3)
C3 C2 C8 C7 -103.0(2)
C7 C8 C9 C10 0.5(3)
C2 C8 C9 C10 -174.9(2)
C8 C9 C10 C11 2.1(4)
C9 C10 C11 C12 -1.9(4)
C10 C11 C12 C7 -0.9(4)
C8 C7 C12 C11 3.5(3)
N1 C7 C12 C11 178.9(2)
C18 C13 C14 C15 -0.2(4)
S1 C13 C14 C15 179.99(19)
C13 C14 C15 C16 -0.1(4)
C14 C15 C16 C17 -0.1(4)
C14 C15 C16 C19 -178.8(3)
C15 C16 C17 C18 0.5(5)
C19 C16 C17 C18 179.2(3)
C16 C17 C18 C13 -0.7(5)
C14 C13 C18 C17 0.6(4)
S1 C13 C18 C17 -179.6(2)
O1 C5 C20 C25 -148.9(2)
C1 C5 C20 C25 88.0(2)
O1 C5 C20 C21 35.1(3)
C1 C5 C20 C21 -88.0(2)
C25 C20 C21 C22 -2.2(4)
C5 C20 C21 C22 173.9(2)
C20 C21 C22 C23 1.0(5)
C21 C22 C23 C24 0.7(5)
C22 C23 C24 C25 -1.1(5)
C21 C20 C25 C24 1.8(3)
C5 C20 C25 C24 -174.3(2)
C21 C20 C25 C26 -178.1(2)
C5 C20 C25 C26 5.8(3)
C23 C24 C25 C20 -0.1(4)
C23 C24 C25 C26 179.8(3)
C12 C7 N1 C6 -160.37(19)
C8 C7 N1 C6 15.1(3)
C12 C7 N1 S1 50.7(2)
C8 C7 N1 S1 -133.88(17)
C1 C6 N1 C7 -44.5(2)
C1 C6 N1 S1 106.02(18)
C3 C4 O1 C5 61.6(3)
C20 C5 O1 C4 171.72(19)
C1 C5 O1 C4 -65.6(2)
C7 N1 S1 O2 -167.65(16)
C6 N1 S1 O2 43.83(17)
C7 N1 S1 O3 -38.79(19)
C6 N1 S1 O3 172.69(15)
C7 N1 S1 C13 77.67(18)
C6 N1 S1 C13 -70.85(17)
C18 C13 S1 O2 157.5(2)
C14 C13 S1 O2 -22.7(2)
C18 C13 S1 O3 28.5(2)
C14 C13 S1 O3 -151.68(19)
C18 C13 S1 N1 -89.3(2)
C14 C13 S1 N1 90.6(2)
